data_7100321
loop_
_publ_author_name
'Praveen Kumar Thallapally'
'Gareth O. Lloyd'
'Trevor B. Wirsig'
'Martin W. Bredenkamp'
J.L.Atwood
'Leonard J. Barbour'

_publ_section_title
;
Organic crystals absorb hydrogen gas under mild conditions
;
_journal_name_full 'Chemical Communications'
_journal_paper_doi 10.1039/b511341e
_journal_year 2005
_chemical_formula_sum 'C60 H88 O4'
_chemical_formula_weight 873.30
_chemical_name_common Octyl
_space_group_IT_number 14
_symmetry_cell_setting monoclinic
_symmetry_space_group_name_Hall '-P 2ybc'
_symmetry_space_group_name_H-M 'P 1 21/c 1'
_cell_angle_alpha 90.00
_cell_angle_beta 101.881(2)
_cell_angle_gamma 90.00
_cell_formula_units_Z 4
_cell_length_a 11.3633(17)
_cell_length_b 38.624(6)
_cell_length_c 12.6614(19)
_cell_measurement_temperature 173(2)
_cell_volume 5438.0(14)
_diffrn_ambient_temperature 173(2)
_exptl_crystal_density_diffrn 1.067
_cod_original_sg_symbol_H-M 'P 21/c'
_cod_database_code 7100321

loop_
_symmetry_equiv_pos_as_xyz
'x, y, z'
'-x, y+1/2, -z+1/2'
'-x, -y, -z'
'x, -y-1/2, z-1/2'

loop_
_atom_site_label
_atom_site_type_symbol
_atom_site_fract_x
_atom_site_fract_y
_atom_site_fract_z
_atom_site_U_iso_or_equiv
_atom_site_adp_type
_atom_site_occupancy
_atom_site_symmetry_multiplicity
_atom_site_calc_flag
_atom_site_refinement_flags
_atom_site_disorder_assembly
_atom_site_disorder_group
O1A O 0.90706(17) 0.13534(5) 0.42063(16) 0.0410(5) Uani 1 1 d D . .
O1D O 0.72296(18) 0.15920(5) 0.50161(14) 0.0410(5) Uani 1 1 d D . .
O1C O 0.69557(18) 0.21578(5) 0.37593(15) 0.0429(5) Uani 1 1 d D . .
O1B O 0.87137(18) 0.19004(5) 0.28714(15) 0.0414(5) Uani 1 1 d D . .
C2D C 0.5082(3) 0.15175(7) 0.4618(2) 0.0338(7) Uani 1 1 d . . .
C2A C 0.8086(2) 0.07995(7) 0.4049(2) 0.0322(6) Uani 1 1 d . . .
C1A C 0.8737(2) 0.10500(7) 0.3628(2) 0.0326(6) Uani 1 1 d D . .
C6D C 0.6414(2) 0.10192(7) 0.49110(19) 0.0336(7) Uani 1 1 d . . .
C1B C 0.8362(2) 0.18128(7) 0.1786(2) 0.0313(6) Uani 1 1 d D . .
C6B C 0.7547(2) 0.20253(6) 0.1112(2) 0.0312(6) Uani 1 1 d . . .
C5B C 0.7241(3) 0.19405(7) 0.0021(2) 0.0368(7) Uani 1 1 d . . .
H5B H 0.6682 0.2083 -0.0446 0.044 Uiso 1 1 calc R . .
C3A C 0.7791(2) 0.04943(7) 0.3458(2) 0.0351(7) Uani 1 1 d . . .
H3A H 0.7345 0.0322 0.3740 0.042 Uiso 1 1 calc R . .
C5D C 0.5399(3) 0.08060(7) 0.4749(2) 0.0338(7) Uani 1 1 d . . .
H5D H 0.5512 0.0563 0.4813 0.041 Uiso 1 1 calc R . .
C2C C 0.5832(3) 0.22348(6) 0.1941(2) 0.0336(7) Uani 1 1 d . . .
C1D C 0.6237(3) 0.13751(7) 0.4842(2) 0.0341(7) Uani 1 1 d D . .
C5A C 0.8771(2) 0.06947(7) 0.2095(2) 0.0362(7) Uani 1 1 d . . .
H5A H 0.9012 0.0660 0.1427 0.043 Uiso 1 1 calc R . .
C1C C 0.5865(3) 0.21421(6) 0.3011(2) 0.0339(7) Uani 1 1 d D . .
C2B C 0.8862(2) 0.15236(7) 0.1396(2) 0.0340(7) Uani 1 1 d . . .
C8D C 0.3123(3) 0.07015(7) 0.4207(2) 0.0386(7) Uani 1 1 d . . .
C4D C 0.4230(2) 0.09343(7) 0.4497(2) 0.0329(6) Uani 1 1 d . . .
C3B C 0.8524(3) 0.14503(7) 0.0300(2) 0.0389(7) Uani 1 1 d . . .
H3B H 0.8857 0.1252 0.0028 0.047 Uiso 1 1 calc R . .
C3D C 0.4111(3) 0.12938(7) 0.4452(2) 0.0332(7) Uani 1 1 d . . .
H3D H 0.3324 0.1390 0.4301 0.040 Uiso 1 1 calc R . .
C7B C 0.6965(2) 0.23321(7) 0.1535(2) 0.0359(7) Uani 1 1 d . . .
H7B1 H 0.6754 0.2506 0.0954 0.043 Uiso 1 1 calc R . .
H7B2 H 0.7551 0.2439 0.2133 0.043 Uiso 1 1 calc R . .
C6A C 0.9082(2) 0.10043(7) 0.2644(2) 0.0338(7) Uani 1 1 d . . .
C4A C 0.8123(2) 0.04316(7) 0.2474(2) 0.0333(7) Uani 1 1 d . . .
C4C C 0.3668(3) 0.21144(7) 0.1510(2) 0.0388(7) Uani 1 1 d . B .
C7D C 0.7651(2) 0.08565(7) 0.5096(2) 0.0355(7) Uani 1 1 d . . .
H7D1 H 0.7632 0.0631 0.5466 0.043 Uiso 1 1 calc R . .
H7D2 H 0.8230 0.1008 0.5577 0.043 Uiso 1 1 calc R . .
C5C C 0.3761(3) 0.20232(7) 0.2599(2) 0.0398(7) Uani 1 1 d . . .
H5C H 0.3057 0.1951 0.2832 0.048 Uiso 1 1 calc R . .
C3C C 0.4728(3) 0.22235(7) 0.1222(2) 0.0371(7) Uani 1 1 d . . .
H3C H 0.4694 0.2294 0.0497 0.045 Uiso 1 1 calc R . .
C7A C 0.9716(3) 0.12834(7) 0.2137(2) 0.0404(7) Uani 1 1 d . . .
H7A1 H 1.0260 0.1173 0.1720 0.048 Uiso 1 1 calc R . .
H7A2 H 1.0217 0.1423 0.2718 0.048 Uiso 1 1 calc R . .
C7C C 0.4885(3) 0.19070(7) 0.4501(2) 0.0393(7) Uani 1 1 d . . .
H7C1 H 0.5542 0.2028 0.5000 0.047 Uiso 1 1 calc R . .
H7C2 H 0.4119 0.1967 0.4713 0.047 Uiso 1 1 calc R . .
C6C C 0.4844(3) 0.20346(7) 0.3352(2) 0.0366(7) Uani 1 1 d . . .
C4B C 0.7719(3) 0.16550(7) -0.0415(2) 0.0396(7) Uani 1 1 d . A .
C11D C 0.2554(3) 0.07382(8) 0.2989(2) 0.0397(7) Uani 1 1 d . . .
H11A H 0.1886 0.0569 0.2836 0.048 Uiso 1 1 calc R . .
H11B H 0.2178 0.0971 0.2898 0.048 Uiso 1 1 calc R . .
C8C C 0.2486(3) 0.20816(8) 0.0672(3) 0.0459(8) Uani 1 1 d . . .
C8A C 0.7777(3) 0.01058(7) 0.1799(2) 0.0402(7) Uani 1 1 d . . .
C11A C 0.8892(3) -0.00820(8) 0.1544(2) 0.0425(7) Uani 1 1 d . . .
H11C H 0.8591 -0.0238 0.0927 0.051 Uiso 1 1 calc R . .
H11D H 0.9382 0.0097 0.1279 0.051 Uiso 1 1 calc R . .
C12D C 0.3257(3) 0.06981(8) 0.2067(2) 0.0435(8) Uani 1 1 d . . .
C10D C 0.3412(3) 0.03215(8) 0.4530(3) 0.0546(9) Uani 1 1 d . . .
H10A H 0.2678 0.0182 0.4336 0.082 Uiso 1 1 calc R . .
H10B H 0.3722 0.0308 0.5310 0.082 Uiso 1 1 calc R . .
H10C H 0.4018 0.0233 0.4149 0.082 Uiso 1 1 calc R . .
C8B C 0.7421(3) 0.15806(8) -0.1629(2) 0.0482(8) Uani 1 1 d . . .
C9D C 0.2162(3) 0.08220(9) 0.4828(2) 0.0514(8) Uani 1 1 d . . .
H9D1 H 0.1455 0.0671 0.4646 0.077 Uiso 1 1 calc R . .
H9D2 H 0.1928 0.1061 0.4625 0.077 Uiso 1 1 calc R . .
H9D3 H 0.2492 0.0810 0.5605 0.077 Uiso 1 1 calc R . .
C9A C 0.7000(3) -0.01434(8) 0.2314(3) 0.0526(9) Uani 1 1 d . . .
H9A1 H 0.6795 -0.0347 0.1850 0.079 Uiso 1 1 calc R . .
H9A2 H 0.6261 -0.0025 0.2397 0.079 Uiso 1 1 calc R . .
H9A3 H 0.7450 -0.0217 0.3024 0.079 Uiso 1 1 calc R . .
C13A C 1.0069(3) -0.01216(8) 0.3501(3) 0.0572(9) Uani 1 1 d . . .
H13A H 1.0377 0.0112 0.3425 0.086 Uiso 1 1 calc R . .
H13B H 1.0681 -0.0258 0.3985 0.086 Uiso 1 1 calc R . .
H13C H 0.9341 -0.0108 0.3801 0.086 Uiso 1 1 calc R . .
C12A C 0.9767(3) -0.02976(8) 0.2383(3) 0.0455(8) Uani 1 1 d . . .
C14A C 0.9290(3) -0.06618(8) 0.2498(3) 0.0575(9) Uani 1 1 d . . .
H14A H 0.9861 -0.0789 0.3047 0.086 Uiso 1 1 calc R . .
H14B H 0.9189 -0.0783 0.1806 0.086 Uiso 1 1 calc R . .
H14C H 0.8512 -0.0647 0.2716 0.086 Uiso 1 1 calc R . .
C10A C 0.7008(3) 0.02213(9) 0.0708(3) 0.0662(10) Uani 1 1 d . . .
H10D H 0.6762 0.0018 0.0254 0.099 Uiso 1 1 calc R . .
H10E H 0.7480 0.0377 0.0345 0.099 Uiso 1 1 calc R . .
H10F H 0.6291 0.0343 0.0831 0.099 Uiso 1 1 calc R . .
C14D C 0.4136(3) 0.09971(9) 0.2023(2) 0.0578(9) Uani 1 1 d . . .
H14D H 0.3708 0.1218 0.2000 0.087 Uiso 1 1 calc R . .
H14E H 0.4476 0.0974 0.1375 0.087 Uiso 1 1 calc R . .
H14F H 0.4785 0.0990 0.2666 0.087 Uiso 1 1 calc R . .
C13D C 0.3933(3) 0.03552(9) 0.2105(3) 0.0684(11) Uani 1 1 d . . .
H13D H 0.3376 0.0163 0.2132 0.103 Uiso 1 1 calc R . .
H13E H 0.4581 0.0349 0.2749 0.103 Uiso 1 1 calc R . .
H13F H 0.4276 0.0333 0.1459 0.103 Uiso 1 1 calc R . .
C13B C 0.5613(10) 0.1097(3) -0.0560(8) 0.0419(18) Uani 0.659(6) 1 d P A 1
H13G H 0.5546 0.1343 -0.0398 0.063 Uiso 0.659(6) 1 calc PR A 1
H13H H 0.6316 0.0999 -0.0074 0.063 Uiso 0.659(6) 1 calc PR A 1
H13I H 0.4886 0.0976 -0.0459 0.063 Uiso 0.659(6) 1 calc PR A 1
C15D C 0.2299(3) 0.07080(10) 0.1008(2) 0.0611(10) Uani 1 1 d . . .
H15A H 0.1718 0.0521 0.1011 0.092 Uiso 1 1 calc R . .
H15B H 0.2690 0.0679 0.0393 0.092 Uiso 1 1 calc R . .
H15C H 0.1879 0.0931 0.0949 0.092 Uiso 1 1 calc R . .
C14B C 0.5842(6) 0.06615(17) -0.1986(6) 0.0579(18) Uani 0.659(6) 1 d P A 1
H14G H 0.6556 0.0563 -0.1515 0.087 Uiso 0.659(6) 1 calc PR A 1
H14H H 0.5905 0.0633 -0.2742 0.087 Uiso 0.659(6) 1 calc PR A 1
H14I H 0.5121 0.0542 -0.1864 0.087 Uiso 0.659(6) 1 calc PR A 1
C11B C 0.6945(4) 0.12125(10) -0.1925(3) 0.0330(13) Uani 0.659(6) 1 d P A 1
H11E H 0.7588 0.1054 -0.1564 0.040 Uiso 0.659(6) 1 calc PR A 1
H11F H 0.6911 0.1188 -0.2709 0.040 Uiso 0.659(6) 1 calc PR A 1
C15A C 1.0930(3) -0.03353(10) 0.1957(3) 0.0735(11) Uani 1 1 d . . .
H15D H 1.1265 -0.0105 0.1875 0.110 Uiso 1 1 calc R . .
H15E H 1.0754 -0.0453 0.1256 0.110 Uiso 1 1 calc R . .
H15F H 1.1513 -0.0472 0.2469 0.110 Uiso 1 1 calc R . .
C11C C 0.2029(4) 0.24283(13) 0.0154(4) 0.0501(16) Uani 0.643(5) 1 d P B 3
H11G H 0.1436 0.2369 -0.0511 0.060 Uiso 0.643(5) 1 calc PR B 3
H11H H 0.2721 0.2535 -0.0086 0.060 Uiso 0.643(5) 1 calc PR B 3
C10B C 0.6409(6) 0.18462(14) -0.2257(4) 0.0615(18) Uani 0.659(6) 1 d P A 1
H10G H 0.5663 0.1816 -0.1993 0.092 Uiso 0.659(6) 1 calc PR A 1
H10H H 0.6257 0.1799 -0.3033 0.092 Uiso 0.659(6) 1 calc PR A 1
H10I H 0.6695 0.2085 -0.2123 0.092 Uiso 0.659(6) 1 calc PR A 1
C13C C 0.230(3) 0.2792(7) 0.1749(19) 0.161(14) Uani 0.643(5) 1 d P B 3
H13J H 0.1968 0.2970 0.2159 0.242 Uiso 0.643(5) 1 calc PR B 3
H13K H 0.3066 0.2873 0.1599 0.242 Uiso 0.643(5) 1 calc PR B 3
H13L H 0.2429 0.2578 0.2171 0.242 Uiso 0.643(5) 1 calc PR B 3
C12B C 0.5752(9) 0.1055(2) -0.1728(8) 0.0417(19) Uani 0.659(6) 1 d P A 1
C12C C 0.1439(10) 0.2726(4) 0.0713(13) 0.062(4) Uani 0.643(5) 1 d P B 3
C14C C 0.1403(9) 0.3043(2) -0.0018(10) 0.086(3) Uani 0.643(5) 1 d P B 3
H14J H 0.0887 0.2994 -0.0723 0.130 Uiso 0.643(5) 1 calc PR B 3
H14K H 0.2219 0.3097 -0.0112 0.130 Uiso 0.643(5) 1 calc PR B 3
H14L H 0.1081 0.3242 0.0313 0.130 Uiso 0.643(5) 1 calc PR B 3
C9C C 0.2745(5) 0.18403(15) -0.0232(4) 0.0613(18) Uani 0.643(5) 1 d P B 3
H9C1 H 0.2010 0.1812 -0.0786 0.092 Uiso 0.643(5) 1 calc PR B 3
H9C2 H 0.3013 0.1614 0.0076 0.092 Uiso 0.643(5) 1 calc PR B 3
H9C3 H 0.3375 0.1943 -0.0557 0.092 Uiso 0.643(5) 1 calc PR B 3
C15B C 0.4620(7) 0.11892(17) -0.2479(6) 0.0628(18) Uani 0.659(6) 1 d P A 1
H15G H 0.4524 0.1437 -0.2346 0.094 Uiso 0.659(6) 1 calc PR A 1
H15H H 0.3919 0.1063 -0.2342 0.094 Uiso 0.659(6) 1 calc PR A 1
H15I H 0.4689 0.1154 -0.3230 0.094 Uiso 0.659(6) 1 calc PR A 1
C9B C 0.8503(6) 0.16452(19) -0.2092(4) 0.069(2) Uani 0.659(6) 1 d P A 1
H9B1 H 0.8314 0.1595 -0.2867 0.104 Uiso 0.659(6) 1 calc PR A 1
H9B2 H 0.9161 0.1495 -0.1735 0.104 Uiso 0.659(6) 1 calc PR A 1
H9B3 H 0.8746 0.1888 -0.1977 0.104 Uiso 0.659(6) 1 calc PR A 1
C15C C 0.0130(8) 0.2651(2) 0.0763(11) 0.128(4) Uani 0.643(5) 1 d P B 3
H15J H -0.0322 0.2591 0.0040 0.192 Uiso 0.643(5) 1 calc PR B 3
H15K H -0.0227 0.2856 0.1026 0.192 Uiso 0.643(5) 1 calc PR B 3
H15L H 0.0100 0.2456 0.1254 0.192 Uiso 0.643(5) 1 calc PR B 3
C10C C 0.1490(5) 0.18994(15) 0.1158(5) 0.0575(17) Uani 0.643(5) 1 d P B 3
H10J H 0.0749 0.1882 0.0605 0.086 Uiso 0.643(5) 1 calc PR B 3
H10K H 0.1334 0.2035 0.1769 0.086 Uiso 0.643(5) 1 calc PR B 3
H10L H 0.1760 0.1667 0.1406 0.086 Uiso 0.643(5) 1 calc PR B 3
C9F C 0.2637(8) 0.2186(3) -0.0488(8) 0.057(3) Uani 0.357(5) 1 d P B 4
H9F1 H 0.3307 0.2055 -0.0673 0.085 Uiso 0.357(5) 1 calc PR B 4
H9F2 H 0.2805 0.2434 -0.0506 0.085 Uiso 0.357(5) 1 calc PR B 4
H9F3 H 0.1895 0.2133 -0.1010 0.085 Uiso 0.357(5) 1 calc PR B 4
C11F C 0.1471(9) 0.2284(3) 0.0986(8) 0.070(4) Uani 0.357(5) 1 d P B 4
H11I H 0.1395 0.2200 0.1708 0.084 Uiso 0.357(5) 1 calc PR B 4
H11J H 0.0724 0.2216 0.0477 0.084 Uiso 0.357(5) 1 calc PR B 4
C11E C 0.6169(12) 0.1516(3) -0.2035(7) 0.068(4) Uani 0.341(6) 1 d P A 2
H1 H 0.6068 0.1500 -0.2829 0.082 Uiso 0.341(6) 1 calc PR A 2
H2 H 0.5744 0.1729 -0.1892 0.082 Uiso 0.341(6) 1 calc PR A 2
C9E C 0.8263(11) 0.1249(3) -0.1855(7) 0.071(4) Uani 0.341(6) 1 d P A 2
H9E1 H 0.9109 0.1298 -0.1545 0.107 Uiso 0.341(6) 1 calc PR A 2
H9E2 H 0.8162 0.1212 -0.2634 0.107 Uiso 0.341(6) 1 calc PR A 2
H9E3 H 0.8015 0.1040 -0.1519 0.107 Uiso 0.341(6) 1 calc PR A 2
C10F C 0.2104(11) 0.1692(3) 0.0607(10) 0.083(4) Uani 0.357(5) 1 d P B 4
H10M H 0.2737 0.1552 0.0395 0.125 Uiso 0.357(5) 1 calc PR B 4
H10N H 0.1353 0.1664 0.0071 0.125 Uiso 0.357(5) 1 calc PR B 4
H10O H 0.1981 0.1615 0.1314 0.125 Uiso 0.357(5) 1 calc PR B 4
C10E C 0.7912(18) 0.1894(3) -0.2138(8) 0.100(7) Uani 0.341(6) 1 d P A 2
H3 H 0.8766 0.1924 -0.1813 0.150 Uiso 0.341(6) 1 calc PR A 2
H4 H 0.7467 0.2101 -0.2011 0.150 Uiso 0.341(6) 1 calc PR A 2
H5 H 0.7818 0.1856 -0.2916 0.150 Uiso 0.341(6) 1 calc PR A 2
C12E C 0.546(2) 0.1219(6) -0.1705(17) 0.076(6) Uani 0.341(6) 1 d P A 2
C13E C 0.551(3) 0.1212(7) -0.047(3) 0.126(13) Uani 0.341(6) 1 d P A 2
H6 H 0.6269 0.1111 -0.0095 0.190 Uiso 0.341(6) 1 calc PR A 2
H7 H 0.4836 0.1073 -0.0321 0.190 Uiso 0.341(6) 1 calc PR A 2
H8 H 0.5442 0.1449 -0.0208 0.190 Uiso 0.341(6) 1 calc PR A 2
C15E C 0.414(2) 0.1335(7) -0.2235(15) 0.162(11) Uani 0.341(6) 1 d P A 2
H9 H 0.3570 0.1159 -0.2097 0.244 Uiso 0.341(6) 1 calc PR A 2
H10 H 0.4069 0.1362 -0.3016 0.244 Uiso 0.341(6) 1 calc PR A 2
H11 H 0.3962 0.1556 -0.1923 0.244 Uiso 0.341(6) 1 calc PR A 2
C14E C 0.5700(18) 0.0867(5) -0.2153(16) 0.097(7) Uani 0.341(6) 1 d P A 2
H12 H 0.6457 0.0773 -0.1739 0.146 Uiso 0.341(6) 1 calc PR A 2
H13 H 0.5756 0.0891 -0.2912 0.146 Uiso 0.341(6) 1 calc PR A 2
H14 H 0.5040 0.0709 -0.2099 0.146 Uiso 0.341(6) 1 calc PR A 2
C14F C 0.0408(17) 0.2765(6) 0.1645(14) 0.128(7) Uani 0.357(5) 1 d P B 4
H14M H -0.0301 0.2630 0.1313 0.193 Uiso 0.357(5) 1 calc PR B 4
H14N H 0.0211 0.3013 0.1588 0.193 Uiso 0.357(5) 1 calc PR B 4
H14O H 0.0657 0.2702 0.2408 0.193 Uiso 0.357(5) 1 calc PR B 4
C13F C 0.246(3) 0.2869(10) 0.169(2) 0.072(6) Uani 0.357(5) 1 d PU B 4
H13M H 0.3200 0.2818 0.1438 0.108 Uiso 0.357(5) 1 calc PR B 4
H13N H 0.2544 0.2796 0.2440 0.108 Uiso 0.357(5) 1 calc PR B 4
H13O H 0.2298 0.3119 0.1630 0.108 Uiso 0.357(5) 1 calc PR B 4
C15F C 0.1058(18) 0.2853(5) -0.0096(17) 0.094(6) Uani 0.357(5) 1 d P B 4
H15M H 0.1711 0.2842 -0.0495 0.141 Uiso 0.357(5) 1 calc PR B 4
H15N H 0.0836 0.3095 -0.0014 0.141 Uiso 0.357(5) 1 calc PR B 4
H15O H 0.0359 0.2726 -0.0494 0.141 Uiso 0.357(5) 1 calc PR B 4
C12F C 0.148(4) 0.2687(7) 0.103(3) 0.096(11) Uani 0.357(5) 1 d P B 4
HA1 H 0.8487(14) 0.1372(5) 0.4678(16) 0.006(17) Uiso 0.41(5) 1 d PD C 5
HD1 H 0.6914(17) 0.1817(3) 0.4715(17) 0.006(17) Uiso 0.41(5) 1 d PD C 5
HB1 H 0.905(2) 0.1683(4) 0.3213(11) 0.021(19) Uiso 0.41(5) 1 d PD C 5
HC1 H 0.7561(9) 0.2150(6) 0.3299(15) 0.03(2) Uiso 0.41(5) 1 d PD C 5
HA1' H 0.7898(11) 0.1440(5) 0.492(2) 0.12(3) Uiso 0.59(5) 1 d PD C 6
HD1' H 0.7100(17) 0.1911(4) 0.3968(17) 0.26(6) Uiso 0.59(5) 1 d PD C 6
HC1' H 0.7937(14) 0.1910(7) 0.3112(14) 0.15(4) Uiso 0.59(5) 1 d PD C 6
HB1' H 0.922(2) 0.1516(3) 0.3637(14) 0.37(9) Uiso 0.59(5) 1 d PD C 6

loop_
_atom_site_aniso_label
_atom_site_aniso_U_11
_atom_site_aniso_U_22
_atom_site_aniso_U_33
_atom_site_aniso_U_23
_atom_site_aniso_U_13
_atom_site_aniso_U_12
O1A 0.0390(12) 0.0381(12) 0.0424(12) -0.0037(10) 0.0003(10) -0.0028(9)
O1D 0.0489(13) 0.0417(12) 0.0303(11) -0.0049(9) 0.0031(9) -0.0034(11)
O1C 0.0518(14) 0.0365(12) 0.0389(12) -0.0094(9) 0.0058(11) -0.0047(10)
O1B 0.0446(13) 0.0405(12) 0.0346(11) -0.0048(9) -0.0020(10) -0.0033(10)
C2D 0.0480(19) 0.0331(16) 0.0210(14) -0.0026(12) 0.0090(13) 0.0045(14)
C2A 0.0295(15) 0.0361(16) 0.0274(15) 0.0039(12) -0.0024(12) 0.0038(12)
C1A 0.0291(15) 0.0325(16) 0.0314(16) 0.0011(12) -0.0043(12) 0.0028(12)
C6D 0.0418(17) 0.0396(17) 0.0175(14) 0.0027(12) 0.0013(12) 0.0016(14)
C1B 0.0326(16) 0.0292(15) 0.0317(15) -0.0015(12) 0.0056(12) -0.0042(12)
C6B 0.0369(16) 0.0228(14) 0.0357(16) 0.0004(12) 0.0115(13) -0.0052(12)
C5B 0.0441(18) 0.0277(15) 0.0391(17) 0.0042(13) 0.0098(14) -0.0009(13)
C3A 0.0346(16) 0.0364(17) 0.0328(16) 0.0068(13) 0.0034(13) 0.0022(13)
C5D 0.0472(18) 0.0304(15) 0.0230(14) 0.0038(11) 0.0050(13) 0.0030(14)
C2C 0.0450(18) 0.0187(14) 0.0401(17) -0.0009(12) 0.0158(14) 0.0037(12)
C1D 0.0416(18) 0.0435(18) 0.0156(13) -0.0038(12) 0.0020(12) -0.0018(14)
C5A 0.0374(17) 0.0383(17) 0.0333(16) 0.0032(13) 0.0078(13) 0.0101(13)
C1C 0.0410(18) 0.0228(14) 0.0376(17) -0.0057(12) 0.0072(14) 0.0034(12)
C2B 0.0353(16) 0.0268(15) 0.0426(18) 0.0072(13) 0.0141(13) 0.0010(12)
C8D 0.0428(18) 0.0359(17) 0.0367(17) 0.0028(13) 0.0072(14) -0.0002(14)
C4D 0.0416(17) 0.0347(16) 0.0218(14) 0.0027(12) 0.0053(12) 0.0018(13)
C3B 0.0528(19) 0.0256(15) 0.0427(18) 0.0036(13) 0.0202(15) 0.0009(13)
C3D 0.0417(17) 0.0353(16) 0.0218(14) 0.0015(12) 0.0047(12) 0.0054(13)
C7B 0.0412(17) 0.0242(15) 0.0421(17) -0.0009(12) 0.0086(14) 0.0001(12)
C6A 0.0286(15) 0.0333(16) 0.0387(17) 0.0079(13) 0.0051(13) 0.0080(12)
C4A 0.0337(16) 0.0324(16) 0.0311(16) 0.0049(12) 0.0004(13) 0.0059(12)
C4C 0.0420(18) 0.0301(16) 0.0455(18) 0.0070(13) 0.0118(15) 0.0042(13)
C7D 0.0389(17) 0.0389(17) 0.0247(15) 0.0061(12) -0.0026(12) 0.0003(13)
C5C 0.0426(19) 0.0329(16) 0.0479(19) 0.0059(14) 0.0184(16) 0.0045(14)
C3C 0.0428(18) 0.0302(15) 0.0394(17) 0.0065(13) 0.0110(15) 0.0057(13)
C7A 0.0385(17) 0.0346(16) 0.0507(19) 0.0061(14) 0.0150(15) 0.0066(14)
C7C 0.0531(19) 0.0349(16) 0.0329(16) -0.0032(13) 0.0158(14) 0.0034(14)
C6C 0.0510(19) 0.0248(15) 0.0385(17) -0.0023(12) 0.0198(15) 0.0062(13)
C4B 0.061(2) 0.0266(16) 0.0354(17) 0.0027(13) 0.0188(15) -0.0054(14)
C11D 0.0373(17) 0.0411(17) 0.0383(17) -0.0029(13) 0.0020(14) 0.0011(13)
C8C 0.0364(18) 0.053(2) 0.0478(19) 0.0133(16) 0.0063(15) -0.0002(15)
C8A 0.0414(18) 0.0417(18) 0.0336(16) -0.0050(13) -0.0015(14) 0.0018(14)
C11A 0.0477(19) 0.0387(17) 0.0405(17) -0.0034(14) 0.0079(15) 0.0031(14)
C12D 0.0408(18) 0.0513(19) 0.0361(17) -0.0142(14) 0.0029(14) 0.0066(15)
C10D 0.047(2) 0.049(2) 0.064(2) 0.0121(17) 0.0030(17) -0.0068(16)
C8B 0.078(3) 0.0399(18) 0.0306(17) 0.0012(14) 0.0193(17) -0.0052(17)
C9D 0.052(2) 0.064(2) 0.0389(18) 0.0025(16) 0.0122(16) -0.0040(17)
C9A 0.045(2) 0.0459(19) 0.068(2) -0.0127(17) 0.0123(17) -0.0041(15)
C13A 0.055(2) 0.049(2) 0.056(2) -0.0061(17) -0.0152(17) 0.0132(17)
C12A 0.0443(19) 0.0379(18) 0.053(2) -0.0030(15) 0.0068(16) 0.0065(14)
C14A 0.067(2) 0.0399(19) 0.065(2) 0.0008(17) 0.0101(18) 0.0096(17)
C10A 0.075(3) 0.062(2) 0.048(2) -0.0041(18) -0.0179(19) 0.0128(19)
C14D 0.065(2) 0.082(3) 0.0287(17) -0.0022(17) 0.0156(16) -0.006(2)
C13D 0.062(2) 0.073(3) 0.068(2) -0.021(2) 0.011(2) 0.022(2)
C13B 0.048(4) 0.052(4) 0.026(4) 0.001(3) 0.008(3) -0.016(3)
C15D 0.055(2) 0.090(3) 0.0333(18) -0.0173(18) -0.0019(16) 0.0100(19)
C14B 0.068(4) 0.046(4) 0.057(4) -0.005(4) 0.007(3) -0.011(4)
C11B 0.041(3) 0.037(3) 0.020(2) 0.0012(18) 0.0063(19) 0.001(2)
C15A 0.059(2) 0.059(2) 0.108(3) 0.002(2) 0.030(2) 0.0144(19)
C11C 0.037(3) 0.058(3) 0.054(3) 0.021(3) 0.007(3) -0.007(3)
C10B 0.100(5) 0.047(3) 0.031(3) 0.010(2) -0.003(3) -0.006(3)
C13C 0.25(3) 0.090(17) 0.128(16) -0.015(11) 0.003(14) 0.090(16)
C12B 0.045(4) 0.045(5) 0.034(4) -0.002(4) 0.007(3) -0.011(4)
C12C 0.040(5) 0.063(6) 0.082(11) 0.024(6) 0.006(5) 0.009(4)
C14C 0.058(5) 0.073(6) 0.127(7) 0.043(6) 0.014(5) 0.019(5)
C9C 0.064(4) 0.059(4) 0.053(3) -0.002(3) -0.007(3) -0.004(3)
C15B 0.066(5) 0.069(4) 0.050(4) 0.004(3) 0.002(4) -0.006(4)
C9B 0.091(5) 0.085(5) 0.040(3) -0.008(3) 0.034(3) -0.043(4)
C15C 0.069(7) 0.111(7) 0.221(13) 0.071(8) 0.074(8) 0.027(5)
C10C 0.047(3) 0.054(4) 0.069(4) 0.018(3) 0.008(3) -0.010(3)
C9F 0.037(5) 0.076(8) 0.056(6) 0.008(5) 0.006(5) -0.004(5)
C11F 0.063(7) 0.084(9) 0.057(7) 0.020(6) -0.001(6) 0.021(6)
C11E 0.116(11) 0.057(8) 0.025(5) -0.015(5) 0.000(6) 0.025(7)
C9E 0.102(10) 0.091(9) 0.023(5) -0.007(5) 0.018(5) 0.047(7)
C10F 0.072(8) 0.078(9) 0.081(9) 0.027(7) -0.025(7) -0.020(7)
C10E 0.25(2) 0.039(7) 0.033(6) 0.006(5) 0.070(9) -0.012(9)
C12E 0.080(15) 0.112(18) 0.039(9) -0.028(12) 0.021(9) -0.029(13)
C13E 0.15(2) 0.18(3) 0.069(12) -0.051(16) 0.063(12) -0.08(2)
C15E 0.13(2) 0.29(3) 0.054(10) -0.049(14) 0.002(11) 0.043(17)
C14E 0.152(17) 0.065(13) 0.086(13) -0.022(11) 0.051(12) -0.024(13)
C14F 0.096(13) 0.20(2) 0.096(12) -0.007(13) 0.038(11) 0.018(12)
C13F 0.118(15) 0.045(9) 0.036(8) -0.004(6) -0.021(9) 0.043(9)
C15F 0.092(15) 0.089(14) 0.094(12) 0.031(12) 0.002(10) 0.045(11)
C12F 0.18(3) 0.049(12) 0.051(14) 0.005(10) 0.004(12) 0.058(12)

loop_
_geom_bond_atom_site_label_1
_geom_bond_atom_site_label_2
_geom_bond_distance
_geom_bond_site_symmetry_2
_geom_bond_publ_flag
O1A C1A 1.392(3) . ?
O1D C1D 1.386(3) . ?
O1C C1C 1.398(3) . ?
O1B C1B 1.392(3) . ?
C2D C3D 1.383(4) . ?
C2D C1D 1.397(4) . ?
C2D C7C 1.524(4) . ?
C2A C1A 1.389(4) . ?
C2A C3A 1.399(4) . ?
C2A C7D 1.523(4) . ?
C1A C6A 1.392(4) . ?
C6D C1D 1.389(4) . ?
C6D C5D 1.397(4) . ?
C6D C7D 1.514(4) . ?
C1B C6B 1.390(4) . ?
C1B C2B 1.389(4) . ?
C6B C5B 1.392(4) . ?
C6B C7B 1.509(4) . ?
C5B C4B 1.393(4) . ?
C3A C4A 1.395(4) . ?
C5D C4D 1.392(4) . ?
C2C C3C 1.392(4) . ?
C2C C1C 1.394(4) . ?
C2C C7B 1.528(4) . ?
C5A C6A 1.392(4) . ?
C5A C4A 1.396(4) . ?
C1C C6C 1.382(4) . ?
C2B C3B 1.390(4) . ?
C2B C7A 1.519(4) . ?
C8D C4D 1.528(4) . ?
C8D C10D 1.541(4) . ?
C8D C9D 1.543(4) . ?
C8D C11D 1.551(4) . ?
C4D C3D 1.395(4) . ?
C3B C4B 1.393(4) . ?
C6A C7A 1.511(4) . ?
C4A C8A 1.527(4) . ?
C4C C3C 1.394(4) . ?
C4C C5C 1.406(4) . ?
C4C C8C 1.536(4) . ?
C5C C6C 1.393(4) . ?
C7C C6C 1.528(4) . ?
C4B C8B 1.532(4) . ?
C11D C12D 1.552(4) . ?
C8C C11F 1.512(10) . ?
C8C C11C 1.534(6) . ?
C8C C9C 1.550(6) . ?
C8C C10C 1.563(6) . ?
C8C C10F 1.565(11) . ?
C8C C9F 1.565(10) . ?
C8A C10A 1.541(4) . ?
C8A C9A 1.539(4) . ?
C8A C11A 1.550(4) . ?
C11A C12A 1.541(4) . ?
C12D C13D 1.527(4) . ?
C12D C14D 1.535(4) . ?
C12D C15D 1.544(4) . ?
C8B C11E 1.431(12) . ?
C8B C9B 1.487(6) . ?
C8B C10E 1.528(11) . ?
C8B C11B 1.540(5) . ?
C8B C10B 1.622(6) . ?
C8B C9E 1.659(10) . ?
C13A C12A 1.543(4) . ?
C12A C14A 1.525(4) . ?
C12A C15A 1.534(4) . ?
C13B C12B 1.528(15) . ?
C14B C12B 1.564(9) . ?
C11B C12B 1.552(10) . ?
C11C C12C 1.571(16) . ?
C13C C12C 1.49(3) . ?
C12B C15B 1.524(12) . ?
C12C C15C 1.530(16) . ?
C12C C14C 1.530(15) . ?
C11F C12F 1.56(3) . ?
C11E C12E 1.51(3) . ?
C12E C14E 1.52(2) . ?
C12E C13E 1.56(4) . ?
C12E C15E 1.58(3) . ?
C14F C12F 1.60(4) . ?
C13F C12F 1.42(6) . ?
C15F C12F 1.55(3) . ?
